data_4129113
loop_
_publ_author_name
'Pei, Xiaokun'
'B\"urgi, Hans-Beat'
'Kapustin, Eugene A.'
'Liu, Yuzhong'
'Yaghi, Omar M.'

_publ_section_title
;
 Coordinative Alignment in the Pores of MOFs for the Structural
 Determination of N-, S-, and P-Containing Organic Compounds Including
 Complex Chiral Molecules.
;
_journal_issue 47
_journal_name_full 'Journal of the American Chemical Society'
_journal_page_first 18862
_journal_page_last 18869
_journal_paper_doi 10.1021/jacs.9b10501
_journal_volume 141
_journal_year 2019
_chemical_absolute_configuration ad
_chemical_formula_moiety 'C28 H18 Al2 O10, 0.58(C3 H7 N O)'
_chemical_formula_sum 'C30.05 H17 Al2 N0.56 O10.56'
_chemical_formula_weight 608.72
_space_group_crystal_system tetragonal
_space_group_IT_number 94
_space_group_name_Hall 'P 4n 2n'
_space_group_name_H-M_alt 'P 42 21 2'
_atom_sites_solution_hydrogens geom
_atom_sites_solution_primary 'dual space'
_atom_sites_solution_secondary difmap
_audit_creation_date 2019-04-07
_audit_creation_method
;
Olex2 1.2
(compiled 2018.05.29 svn.r3508 for OlexSys, GUI svn.r5506)
;
_cell_angle_alpha 90
_cell_angle_beta 90
_cell_angle_gamma 90
_cell_formula_units_Z 8
_cell_length_a 18.5778(6)
_cell_length_b 18.5778(6)
_cell_length_c 37.2977(13)
_cell_measurement_reflns_used 9782
_cell_measurement_temperature 100
_cell_measurement_theta_max 27.80
_cell_measurement_theta_min 2.32
_cell_volume 12872.7(7)
_computing_cell_refinement 'SAINT V8.38A Bruker-AXS, Madison WI'
_computing_data_collection 'Bruker APEX3 Bruker-AXS, Madison WI'
_computing_data_reduction 'SAINT V8.38A Bruker-AXS, Madison WI'
_computing_molecular_graphics 'Olex2 (Dolomanov et al., 2009)'
_computing_publication_material 'Olex2 (Dolomanov et al., 2009)'
_computing_structure_refinement 'SHELXL-2018/3 (Sheldrick, 2018)'
_computing_structure_solution 'SHELXT 2014/5 (Sheldrick, 2014)'
_diffrn_ambient_temperature 100
_diffrn_detector_area_resol_mean 7.39
_diffrn_measured_fraction_theta_full 0.968
_diffrn_measured_fraction_theta_max 0.966
_diffrn_measurement_device_type 'Bruker D8 with PHOTON II detector'
_diffrn_measurement_method '\f and \w shutterless scans'
_diffrn_radiation_monochromator 'silicon 111'
_diffrn_radiation_type synchrotron
_diffrn_radiation_wavelength 0.7288
_diffrn_reflns_av_R_equivalents 0.0579
_diffrn_reflns_av_unetI/netI 0.0448
_diffrn_reflns_Laue_measured_fraction_full 0.968
_diffrn_reflns_Laue_measured_fraction_max 0.966
_diffrn_reflns_limit_h_max 20
_diffrn_reflns_limit_h_min -20
_diffrn_reflns_limit_k_max 23
_diffrn_reflns_limit_k_min -23
_diffrn_reflns_limit_l_max 46
_diffrn_reflns_limit_l_min -45
_diffrn_reflns_number 65395
_diffrn_reflns_point_group_measured_fraction_full 0.972
_diffrn_reflns_point_group_measured_fraction_max 0.968
_diffrn_reflns_theta_full 25.930
_diffrn_reflns_theta_max 27.850
_diffrn_reflns_theta_min 3.556
_diffrn_source
;
Advanced Light Source, station 12.2.1
;
_diffrn_standards_number 0
_exptl_absorpt_coefficient_mu 0.077
_exptl_absorpt_correction_T_max 0.7456
_exptl_absorpt_correction_T_min 0.7102
_exptl_absorpt_correction_type multi-scan
_exptl_absorpt_process_details
'SADABS-2016/2 (Bruker,2016/2) was used for absorption correction. wR2(int) was 0.1205 before and 0.0588 after correction. The Ratio of minimum to maximum transmission is 0.9525. The \l/2 correction factor is Not present.'
_exptl_crystal_colour 'clear colourless'
_exptl_crystal_density_diffrn 0.628
_exptl_crystal_description block
_exptl_crystal_F_000 2493
_exptl_crystal_size_max 0.073
_exptl_crystal_size_mid 0.068
_exptl_crystal_size_min 0.059
_refine_diff_density_max 0.777
_refine_diff_density_min -0.238
_refine_diff_density_rms 0.062
_refine_ls_abs_structure_details
;
 Flack x determined using 4515 quotients [(I+)-(I-)]/[(I+)+(I-)]
 (Parsons, Flack and Wagner, Acta Cryst. B69 (2013) 249-259).
;
_refine_ls_abs_structure_Flack -0.01(5)
_refine_ls_extinction_method none
_refine_ls_goodness_of_fit_ref 1.041
_refine_ls_hydrogen_treatment constr
_refine_ls_matrix_type full
_refine_ls_number_parameters 407
_refine_ls_number_reflns 13771
_refine_ls_number_restraints 24
_refine_ls_restrained_S_all 1.043
_refine_ls_R_factor_all 0.0814
_refine_ls_R_factor_gt 0.0682
_refine_ls_shift/su_max 0.001
_refine_ls_shift/su_mean 0.000
_refine_ls_structure_factor_coef Fsqd
_refine_ls_weighting_details 'w=1/[\s^2^(Fo^2^)+(0.1702P)^2^+0.6465P] where P=(Fo^2^+2Fc^2^)/3'
_refine_ls_weighting_scheme calc
_refine_ls_wR_factor_gt 0.2051
_refine_ls_wR_factor_ref 0.2206
_reflns_Friedel_coverage 0.789
_reflns_Friedel_fraction_full 0.977
_reflns_Friedel_fraction_max 0.970
_reflns_number_gt 11558
_reflns_number_total 13771
_reflns_threshold_expression 'I > 2\s(I)'
_cod_data_source_file ja9b10501_si_002.cif
_cod_data_source_block delta-MOF-520
_cod_depositor_comments
;
The following automatic conversions were performed:

data item '_atom_sites_solution_secondary' value 'diffmap' was
changed to 'difmap'.

Automatic conversion script
Id: cif_fix_values 6909 2019-04-08 15:41:33Z antanas 

 Adding full bibliography for 4129110--4129131.cif.
;
_cod_original_cell_volume 12872.7(9)
_cod_database_code 4129113
_shelx_shelxl_version_number 2018/3
_shelx_space_group_comment
;
The symmetry employed for this shelxl refinement is uniquely defined
by the following loop, which should always be used as a source of
symmetry information in preference to the above space-group names.
They are only intended as comments.
;
_shelx_estimated_absorpt_t_max 0.995
_shelx_estimated_absorpt_t_min 0.994
_olex2_refinement_description
;
1. Fixed Uiso
 At 1.2 times of:
  All C(H) groups, All O(H) groups
 At 1.5 times of:
  All C(H,H,H) groups
2. Rigid body (RIGU) restrains
 O1S, C1S, N1S, C3S, C2S
 with sigma for 1-2 distances of 0.004 and sigma for 1-3 distances of 0.004
3. Others
 Fixed Sof: O1S(0.5809) C1S(0.5809) H1S(0.5809) N1S(0.5809) C3S(0.5809)
 H3SA(0.5809) H3SB(0.5809) H3SC(0.5809) C2S(0.5809) H2SA(0.5809) H2SB(0.5809)
 H2SC(0.5809)
4.a Me refined with riding coordinates:
 C3S(H3SA,H3SB,H3SC), C2S(H2SA,H2SB,H2SC)
4.b Aromatic/amide H refined with riding coordinates:
 O8(H8), O7(H7), C26(H26), C15(H15), C27(H27), C22(H22), C16(H16), C28(H28),
 C23(H23), C7(H7A), C4(H4), C19(H19), C3(H3), C9(H9), C11(H11), C6(H6),
 C20(H20), C13(H13), C1S(H1S)
;
_olex2_submission_special_instructions 'No special instructions were received'

loop_
_space_group_symop_operation_xyz
'x, y, z'
'-x, -y, z'
'-y+1/2, x+1/2, z+1/2'
'y+1/2, -x+1/2, z+1/2'
'-x+1/2, y+1/2, -z+1/2'
'x+1/2, -y+1/2, -z+1/2'
'y, x, -z'
'-y, -x, -z'

loop_
_atom_site_label
_atom_site_type_symbol
_atom_site_fract_x
_atom_site_fract_y
_atom_site_fract_z
_atom_site_U_iso_or_equiv
_atom_site_adp_type
_atom_site_occupancy
_atom_site_site_symmetry_order
_atom_site_calc_flag
_atom_site_refinement_flags_posn
_atom_site_refinement_flags_adp
_atom_site_refinement_flags_occupancy
Al2 Al 0.36561(5) 0.40859(5) 0.57970(2) 0.0343(2) Uani 1 1 d . . .
Al3 Al 0.500000 0.500000 0.61459(3) 0.0358(3) Uani 1 2 d S T P
Al1 Al 0.33633(5) 0.33633(5) 0.500000 0.0354(3) Uani 1 2 d S T P
O8 O 0.43126(13) 0.48146(11) 0.58016(5) 0.0356(5) Uani 1 1 d . . .
H8 H 0.429897 0.513625 0.560375 0.043 Uiso 1 1 calc R . .
O7 O 0.39352(13) 0.37500(12) 0.53540(5) 0.0355(5) Uani 1 1 d . . .
H7 H 0.443478 0.377983 0.530180 0.043 Uiso 1 1 calc R . .
O5 O -0.06920(14) 0.15954(12) 0.89721(5) 0.0383(5) Uani 1 1 d . . .
O6 O 0.02944(14) 0.09656(13) 0.88240(6) 0.0439(6) Uani 1 1 d . . .
O2 O 0.43219(16) 0.48080(14) 0.65193(6) 0.0482(6) Uani 1 1 d . . .
O3 O 0.20404(13) 0.83505(13) 0.91718(6) 0.0402(5) Uani 1 1 d . . .
O4 O 0.20226(14) 0.76781(14) 0.96692(6) 0.0427(6) Uani 1 1 d . . .
O00B O 0.29379(15) 0.47005(14) 0.55963(6) 0.0453(6) Uani 1 1 d . . .
O1 O 0.33290(15) 0.43521(14) 0.62612(6) 0.0446(6) Uani 1 1 d . . .
O00D O 0.26206(14) 0.40539(15) 0.51030(6) 0.0449(6) Uani 1 1 d . . .
C25 C -0.0064(2) 0.15411(17) 0.88484(7) 0.0383(7) Uani 1 1 d . . .
C24 C 0.0305(2) 0.2199(2) 0.87141(9) 0.0470(9) Uani 1 1 d . . .
C18 C 0.20528(19) 0.77520(18) 0.93356(8) 0.0377(7) Uani 1 1 d . . .
C17 C 0.2091(2) 0.7094(2) 0.91082(8) 0.0423(7) Uani 1 1 d . . .
C1 C 0.3685(2) 0.45863(18) 0.65258(8) 0.0417(8) Uani 1 1 d . . .
C26 C 0.0950(3) 0.2120(2) 0.85300(12) 0.0603(11) Uani 1 1 d . . .
H26 H 0.114579 0.165355 0.849234 0.072 Uiso 1 1 calc R . .
C2 C 0.3305(2) 0.4593(2) 0.68774(9) 0.0480(9) Uani 1 1 d . . .
C15 C 0.2032(3) 0.6560(2) 0.85216(9) 0.0531(10) Uani 1 1 d . . .
H15 H 0.202256 0.661010 0.826819 0.064 Uiso 1 1 calc R . .
C27 C 0.1307(3) 0.2722(3) 0.84012(14) 0.0715(15) Uani 1 1 d . . .
H27 H 0.174713 0.266475 0.827496 0.086 Uiso 1 1 calc R . .
C22 C 0.0371(3) 0.3480(2) 0.86357(12) 0.0629(12) Uani 1 1 d . . .
H22 H 0.017241 0.394515 0.867246 0.075 Uiso 1 1 calc R . .
C16 C 0.2083(2) 0.7166(2) 0.87356(9) 0.0474(8) Uani 1 1 d . . .
H16 H 0.211285 0.762941 0.862944 0.057 Uiso 1 1 calc R . .
C21 C 0.1030(3) 0.3409(2) 0.84540(12) 0.0656(13) Uani 1 1 d . . .
C28 C 0.2548(2) 0.4588(3) 0.53151(12) 0.0562(10) Uani 1 1 d . . .
H28 H 0.218021 0.492765 0.526234 0.067 Uiso 1 1 calc R . .
C23 C 0.0010(3) 0.2882(2) 0.87615(10) 0.0556(10) Uani 1 1 d . . .
H23 H -0.043963 0.293642 0.888006 0.067 Uiso 1 1 calc R . .
C12 C 0.1447(3) 0.4046(2) 0.83307(12) 0.0702(15) Uani 1 1 d . . .
C14 C 0.1993(3) 0.5879(2) 0.86748(10) 0.0577(11) Uani 1 1 d . . .
C7 C 0.2634(3) 0.4277(2) 0.69146(10) 0.0575(11) Uani 1 1 d . . .
H7A H 0.241001 0.406215 0.671207 0.069 Uiso 1 1 calc R . .
C4 C 0.3267(3) 0.4917(3) 0.75018(10) 0.0706(15) Uani 1 1 d . . .
H4 H 0.348524 0.514097 0.770341 0.085 Uiso 1 1 calc R . .
C19 C 0.2057(3) 0.6421(2) 0.92619(9) 0.0601(12) Uani 1 1 d . . .
H19 H 0.206685 0.637271 0.951548 0.072 Uiso 1 1 calc R . .
C3 C 0.3626(3) 0.4919(2) 0.71725(9) 0.0590(11) Uani 1 1 d . . .
H3 H 0.408452 0.514027 0.715047 0.071 Uiso 1 1 calc R . .
O1S O 0.5459(3) 0.3960(4) 0.53080(15) 0.0731(17) Uani 0.5809 1 d . U .
C9 C 0.2280(3) 0.5208(2) 0.81106(11) 0.0693(14) Uani 1 1 d . . .
H9 H 0.256778 0.560378 0.803665 0.083 Uiso 1 1 calc R . .
C5 C 0.2604(3) 0.4597(2) 0.75387(11) 0.0652(14) Uani 1 1 d . . .
C10 C 0.1920(3) 0.5237(2) 0.84430(11) 0.0668(14) Uani 1 1 d . . .
C11 C 0.1506(3) 0.4648(2) 0.85452(12) 0.0739(16) Uani 1 1 d . . .
H11 H 0.125744 0.466068 0.876781 0.089 Uiso 1 1 calc R . .
C6 C 0.2285(3) 0.4270(2) 0.72412(11) 0.0634(13) Uani 1 1 d . . .
H6 H 0.182864 0.404301 0.726383 0.076 Uiso 1 1 calc R . .
C20 C 0.2010(4) 0.5809(2) 0.90458(11) 0.0707(15) Uani 1 1 d . . .
H20 H 0.198865 0.534497 0.915234 0.085 Uiso 1 1 calc R . .
C8 C 0.2219(3) 0.4610(2) 0.78898(11) 0.0636(13) Uani 1 1 d . . .
C13 C 0.1801(3) 0.4033(2) 0.79998(12) 0.0754(16) Uani 1 1 d . . .
H13 H 0.175449 0.362449 0.784863 0.090 Uiso 1 1 calc R . .
C1S C 0.5588(9) 0.3181(9) 0.5378(3) 0.114(4) Uani 0.5809 1 d . U .
H1S H 0.521304 0.283606 0.535577 0.137 Uiso 0.5809 1 calc R . .
N1S N 0.6297(8) 0.2978(7) 0.5480(3) 0.125(4) Uani 0.5809 1 d . U .
C3S C 0.6819(7) 0.3524(11) 0.5616(9) 0.218(13) Uani 0.5809 1 d . U .
H3SA H 0.727708 0.328720 0.567212 0.327 Uiso 0.5809 1 calc R . .
H3SB H 0.689833 0.389127 0.543133 0.327 Uiso 0.5809 1 calc R . .
H3SC H 0.662587 0.375044 0.583228 0.327 Uiso 0.5809 1 calc R . .
C2S C 0.655(2) 0.2223(13) 0.5559(6) 0.273(18) Uani 0.5809 1 d . U .
H2SA H 0.706567 0.223506 0.562250 0.409 Uiso 0.5809 1 calc R . .
H2SB H 0.627678 0.202374 0.575895 0.409 Uiso 0.5809 1 calc R . .
H2SC H 0.648657 0.192140 0.534593 0.409 Uiso 0.5809 1 calc R . .

loop_
_atom_site_aniso_label
_atom_site_aniso_U_11
_atom_site_aniso_U_22
_atom_site_aniso_U_33
_atom_site_aniso_U_23
_atom_site_aniso_U_13
_atom_site_aniso_U_12
Al2 0.0459(5) 0.0363(5) 0.0207(4) 0.0015(3) 0.0011(3) -0.0010(4)
Al3 0.0514(8) 0.0345(7) 0.0215(5) 0.000 0.000 -0.0042(5)
Al1 0.0438(5) 0.0438(5) 0.0186(5) 0.0039(3) -0.0039(3) -0.0047(5)
O8 0.0517(13) 0.0340(11) 0.0210(9) 0.0040(8) 0.0006(9) -0.0017(9)
O7 0.0424(12) 0.0425(12) 0.0215(9) 0.0009(8) -0.0033(8) -0.0030(9)
O5 0.0544(14) 0.0350(12) 0.0253(9) 0.0027(8) 0.0074(9) 0.0003(10)
O6 0.0549(15) 0.0387(13) 0.0382(11) 0.0050(9) 0.0099(10) 0.0034(11)
O2 0.0670(17) 0.0533(15) 0.0244(10) -0.0010(9) 0.0059(10) -0.0124(12)
O3 0.0497(13) 0.0418(12) 0.0291(10) -0.0029(9) 0.0015(9) 0.0048(10)
O4 0.0598(15) 0.0458(13) 0.0225(10) -0.0036(9) -0.0042(9) 0.0113(11)
O00B 0.0502(14) 0.0441(13) 0.0417(12) 0.0042(10) 0.0003(10) 0.0041(11)
O1 0.0592(15) 0.0452(13) 0.0294(11) -0.0048(9) 0.0091(10) -0.0055(11)
O00D 0.0420(12) 0.0589(15) 0.0337(11) 0.0037(10) 0.0000(9) 0.0043(11)
C25 0.059(2) 0.0350(16) 0.0208(12) 0.0007(10) 0.0048(13) -0.0003(14)
C24 0.071(2) 0.0397(18) 0.0300(14) -0.0015(13) 0.0166(15) -0.0047(17)
C18 0.0450(18) 0.0433(18) 0.0247(12) -0.0029(12) -0.0004(11) 0.0045(14)
C17 0.058(2) 0.0414(18) 0.0273(14) -0.0039(12) 0.0041(13) 0.0028(15)
C1 0.063(2) 0.0330(16) 0.0286(14) -0.0037(11) 0.0088(14) -0.0068(15)
C26 0.081(3) 0.041(2) 0.059(2) -0.0050(17) 0.032(2) -0.006(2)
C2 0.071(2) 0.0408(18) 0.0319(15) -0.0082(13) 0.0155(15) -0.0143(17)
C15 0.084(3) 0.048(2) 0.0271(14) -0.0051(14) 0.0138(16) -0.0093(19)
C27 0.097(4) 0.049(2) 0.068(3) -0.009(2) 0.049(3) -0.015(2)
C22 0.097(3) 0.040(2) 0.052(2) -0.0041(16) 0.037(2) -0.008(2)
C16 0.072(2) 0.0422(18) 0.0282(15) -0.0049(13) 0.0061(15) -0.0008(17)
C21 0.102(4) 0.042(2) 0.053(2) -0.0121(17) 0.042(2) -0.020(2)
C28 0.043(2) 0.070(3) 0.056(2) -0.0133(19) -0.0086(16) 0.0091(18)
C23 0.083(3) 0.0392(19) 0.0441(18) 0.0002(14) 0.0273(19) -0.0027(19)
C12 0.114(4) 0.048(2) 0.048(2) -0.0070(17) 0.041(2) -0.018(2)
C14 0.094(3) 0.044(2) 0.0354(17) -0.0104(15) 0.0239(19) -0.015(2)
C7 0.081(3) 0.054(2) 0.0380(18) -0.0151(16) 0.0188(18) -0.023(2)
C4 0.115(4) 0.063(3) 0.0345(16) -0.0172(17) 0.030(2) -0.039(3)
C19 0.108(4) 0.046(2) 0.0263(15) -0.0019(14) 0.0163(18) 0.003(2)
C3 0.085(3) 0.059(2) 0.0328(16) -0.0117(16) 0.0192(18) -0.026(2)
O1S 0.047(3) 0.118(5) 0.055(3) -0.047(3) 0.011(2) -0.003(3)
C9 0.112(4) 0.053(2) 0.043(2) -0.0147(17) 0.036(2) -0.031(2)
C5 0.110(4) 0.047(2) 0.0385(18) -0.0168(16) 0.034(2) -0.032(2)
C10 0.111(4) 0.049(2) 0.0407(19) -0.0142(16) 0.033(2) -0.024(2)
C11 0.125(4) 0.050(2) 0.047(2) -0.0119(17) 0.048(3) -0.025(3)
C6 0.087(3) 0.056(2) 0.047(2) -0.0150(17) 0.024(2) -0.030(2)
C20 0.135(5) 0.038(2) 0.0386(19) -0.0018(15) 0.029(2) -0.009(2)
C8 0.101(4) 0.050(2) 0.0395(18) -0.0133(16) 0.033(2) -0.025(2)
C13 0.122(4) 0.050(2) 0.054(2) -0.0225(19) 0.047(3) -0.032(3)
C1S 0.119(8) 0.142(9) 0.080(7) -0.025(7) 0.022(6) -0.008(8)
N1S 0.172(9) 0.139(9) 0.066(5) 0.032(5) 0.040(6) 0.098(8)
C3S 0.058(7) 0.149(11) 0.45(4) 0.186(17) 0.016(11) 0.032(7)
C2S 0.54(5) 0.161(13) 0.118(13) 0.046(12) 0.12(2) 0.19(2)

loop_
_atom_type_symbol
_atom_type_description
_atom_type_scat_dispersion_real
_atom_type_scat_dispersion_imag
_atom_type_scat_source
C C 0.0037 0.0017 'International Tables Vol C Tables 4.2.6.8 and 6.1.1.4'
H H 0.0000 0.0000 'International Tables Vol C Tables 4.2.6.8 and 6.1.1.4'
Al Al 0.0674 0.0545 'International Tables Vol C Tables 4.2.6.8 and 6.1.1.4'
N N 0.0061 0.0033 'International Tables Vol C Tables 4.2.6.8 and 6.1.1.4'
O O 0.0123 0.0065 'International Tables Vol C Tables 4.2.6.8 and 6.1.1.4'

loop_
_geom_angle_atom_site_label_1
_geom_angle_atom_site_label_2
_geom_angle_atom_site_label_3
_geom_angle
_geom_angle_site_symmetry_1
_geom_angle_site_symmetry_3
O8 Al2 O7 94.13(10) . .
O8 Al2 O5 93.57(11) . 6_556
O8 Al2 O3 175.67(11) . 5_546
O8 Al2 O00B 91.56(11) . .
O8 Al2 O1 90.69(11) . .
O7 Al2 O5 90.08(10) . 6_556
O7 Al2 O3 90.18(11) . 5_546
O7 Al2 O00B 92.74(11) . .
O7 Al2 O1 174.92(12) . .
O3 Al2 O5 85.92(11) 5_546 6_556
O3 Al2 O00B 88.73(12) 5_546 .
O3 Al2 O1 85.00(11) 5_546 .
O00B Al2 O5 173.96(12) . 6_556
O1 Al2 O5 88.00(11) . 6_556
O1 Al2 O00B 88.74(12) . .
O8 Al3 O8 91.70(14) . 2_665
O8 Al3 O6 91.05(11) 2_665 6_556
O8 Al3 O6 91.05(11) . 5_556
O8 Al3 O6 93.72(10) 2_665 5_556
O8 Al3 O6 93.72(10) . 6_556
O8 Al3 O2 90.92(11) . .
O8 Al3 O2 177.34(12) . 2_665
O8 Al3 O2 177.34(12) 2_665 .
O8 Al3 O2 90.92(11) 2_665 2_665
O6 Al3 O6 173.15(16) 5_556 6_556
O6 Al3 O2 88.29(12) 6_556 .
O6 Al3 O2 86.72(11) 5_556 .
O6 Al3 O2 86.72(11) 6_556 2_665
O6 Al3 O2 88.29(12) 5_556 2_665
O2 Al3 O2 86.47(17) . 2_665
O7 Al1 O7 93.67(15) 7_556 .
O7 Al1 O4 173.39(11) . 4_454
O7 Al1 O4 90.77(9) 7_556 4_454
O7 Al1 O4 90.77(9) . 5_546
O7 Al1 O4 173.39(11) 7_556 5_546
O7 Al1 O00D 90.60(11) 7_556 7_556
O7 Al1 O00D 92.19(11) . 7_556
O7 Al1 O00D 92.20(11) 7_556 .
O7 Al1 O00D 90.60(11) . .
O4 Al1 O4 85.24(15) 4_454 5_546
O4 Al1 O00D 92.65(12) 5_546 .
O4 Al1 O00D 92.65(12) 4_454 7_556
O4 Al1 O00D 84.34(12) 4_454 .
O4 Al1 O00D 84.34(12) 5_546 7_556
O00D Al1 O00D 175.92(18) 7_556 .
Al2 O8 Al3 127.53(12) . .
Al2 O8 H8 116.2 . .
Al3 O8 H8 116.2 . .
Al2 O7 H7 116.1 . .
Al1 O7 Al2 127.85(14) . .
Al1 O7 H7 116.1 . .
C25 O5 Al2 133.2(2) . 6_456
C25 O6 Al3 130.6(2) . 5_546
C1 O2 Al3 134.3(2) . .
C18 O3 Al2 128.1(2) . 5_556
C18 O4 Al1 125.8(2) . 3
C28 O00B Al2 127.9(3) . .
C1 O1 Al2 129.2(2) . .
C28 O00D Al1 136.0(3) . .
O5 C25 O6 125.7(3) . .
O5 C25 C24 119.0(3) . .
O6 C25 C24 115.4(3) . .
C26 C24 C25 118.4(3) . .
C26 C24 C23 119.9(4) . .
C23 C24 C25 121.6(3) . .
O3 C18 C17 116.5(3) . .
O4 C18 O3 125.0(3) . .
O4 C18 C17 118.5(3) . .
C16 C17 C18 119.2(3) . .
C19 C17 C18 120.4(3) . .
C19 C17 C16 120.1(3) . .
O2 C1 O1 126.3(3) . .
O2 C1 C2 117.5(3) . .
O1 C1 C2 116.2(3) . .
C24 C26 H26 120.1 . .
C27 C26 C24 119.9(4) . .
C27 C26 H26 120.1 . .
C7 C2 C1 120.8(3) . .
C7 C2 C3 119.4(3) . .
C3 C2 C1 119.8(4) . .
C16 C15 H15 119.8 . .
C16 C15 C14 120.5(3) . .
C14 C15 H15 119.8 . .
C26 C27 H27 119.5 . .
C26 C27 C21 121.0(4) . .
C21 C27 H27 119.5 . .
C21 C22 H22 119.6 . .
C23 C22 H22 119.6 . .
C23 C22 C21 120.8(4) . .
C17 C16 H16 120.1 . .
C15 C16 C17 119.8(3) . .
C15 C16 H16 120.1 . .
C27 C21 C22 118.5(4) . .
C27 C21 C12 119.6(4) . .
C22 C21 C12 121.9(4) . .
O00B C28 H28 117.7 . .
O00D C28 O00B 124.7(4) . .
O00D C28 H28 117.7 . .
C24 C23 H23 120.1 . .
C22 C23 C24 119.9(4) . .
C22 C23 H23 120.1 . .
C11 C12 C21 120.5(3) . .
C11 C12 C13 119.2(4) . .
C13 C12 C21 120.3(4) . .
C15 C14 C10 119.9(3) . .
C20 C14 C15 119.5(3) . .
C20 C14 C10 120.6(4) . .
C2 C7 H7A 119.5 . .
C6 C7 C2 121.0(4) . .
C6 C7 H7A 119.5 . .
C3 C4 H4 119.5 . .
C5 C4 H4 119.5 . .
C5 C4 C3 121.1(4) . .
C17 C19 H19 120.0 . .
C17 C19 C20 120.1(3) . .
C20 C19 H19 120.0 . .
C2 C3 C4 119.4(4) . .
C2 C3 H3 120.3 . .
C4 C3 H3 120.3 . .
C10 C9 H9 119.5 . .
C8 C9 H9 119.5 . .
C8 C9 C10 121.0(4) . .
C4 C5 C6 119.3(4) . .
C4 C5 C8 120.7(4) . .
C6 C5 C8 120.0(4) . .
C9 C10 C14 120.1(4) . .
C11 C10 C14 121.6(3) . .
C11 C10 C9 118.2(4) . .
C12 C11 C10 121.5(3) . .
C12 C11 H11 119.2 . .
C10 C11 H11 119.2 . .
C7 C6 C5 119.8(4) . .
C7 C6 H6 120.1 . .
C5 C6 H6 120.1 . .
C14 C20 C19 120.0(4) . .
C14 C20 H20 120.0 . .
C19 C20 H20 120.0 . .
C9 C8 C5 119.7(4) . .
C13 C8 C9 119.3(3) . .
C13 C8 C5 121.1(3) . .
C12 C13 H13 119.6 . .
C8 C13 C12 120.8(4) . .
C8 C13 H13 119.6 . .
O1S C1S H1S 121.5 . .
N1S C1S O1S 116.9(13) . .
N1S C1S H1S 121.5 . .
C1S N1S C3S 120.9(11) . .
C1S N1S C2S 126(2) . .
C3S N1S C2S 111(2) . .
N1S C3S H3SA 109.5 . .
N1S C3S H3SB 109.5 . .
N1S C3S H3SC 109.5 . .
H3SA C3S H3SB 109.5 . .
H3SA C3S H3SC 109.5 . .
H3SB C3S H3SC 109.5 . .
N1S C2S H2SA 109.5 . .
N1S C2S H2SB 109.5 . .
N1S C2S H2SC 109.5 . .
H2SA C2S H2SB 109.5 . .
H2SA C2S H2SC 109.5 . .
H2SB C2S H2SC 109.5 . .

loop_
_geom_bond_atom_site_label_1
_geom_bond_atom_site_label_2
_geom_bond_distance
_geom_bond_site_symmetry_2
Al2 O8 1.822(3) .
Al2 O7 1.840(2) .
Al2 O5 1.952(2) 6_556
Al2 O3 1.885(3) 5_546
Al2 O00B 1.909(3) .
Al2 O1 1.900(2) .
Al3 O8 1.843(2) .
Al3 O8 1.844(2) 2_665
Al3 O6 1.879(3) 5_556
Al3 O6 1.879(2) 6_556
Al3 O2 1.911(3) 2_665
Al3 O2 1.911(3) .
Al1 O7 1.841(2) .
Al1 O7 1.841(2) 7_556
Al1 O4 1.912(3) 4_454
Al1 O4 1.912(3) 5_546
Al1 O00D 1.923(3) .
Al1 O00D 1.923(3) 7_556
O8 H8 0.9500 .
O7 H7 0.9500 .
O5 C25 1.259(4) .
O6 C25 1.263(4) .
O2 C1 1.253(5) .
O3 C18 1.269(4) .
O4 C18 1.253(4) .
O00B C28 1.292(5) .
O1 C1 1.266(4) .
O00D C28 1.277(5) .
C25 C24 1.489(5) .
C24 C26 1.389(6) .
C24 C23 1.394(6) .
C18 C17 1.490(4) .
C17 C16 1.396(4) .
C17 C19 1.377(5) .
C1 C2 1.490(4) .
C26 H26 0.9500 .
C26 C27 1.387(6) .
C2 C7 1.385(6) .
C2 C3 1.391(5) .
C15 H15 0.9500 .
C15 C16 1.382(5) .
C15 C14 1.391(6) .
C27 H27 0.9500 .
C27 C21 1.389(7) .
C22 H22 0.9500 .
C22 C21 1.405(6) .
C22 C23 1.379(6) .
C16 H16 0.9500 .
C21 C12 1.488(6) .
C28 H28 0.9500 .
C23 H23 0.9500 .
C12 C11 1.380(6) .
C12 C13 1.399(5) .
C14 C10 1.478(5) .
C14 C20 1.390(5) .
C7 H7A 0.9500 .
C7 C6 1.380(5) .
C4 H4 0.9500 .
C4 C3 1.397(5) .
C4 C5 1.374(7) .
C19 H19 0.9500 .
C19 C20 1.396(6) .
C3 H3 0.9500 .
O1S C1S 1.489(19) .
C9 H9 0.9500 .
C9 C10 1.409(5) .
C9 C8 1.387(5) .
C5 C6 1.398(6) .
C5 C8 1.492(5) .
C10 C11 1.392(6) .
C11 H11 0.9500 .
C6 H6 0.9500 .
C20 H20 0.9500 .
C8 C13 1.386(6) .
C13 H13 0.9500 .
C1S H1S 0.9500 .
C1S N1S 1.42(2) .
N1S C3S 1.49(3) .
N1S C2S 1.51(2) .
C3S H3SA 0.9800 .
C3S H3SB 0.9800 .
C3S H3SC 0.9800 .
C2S H2SA 0.9800 .
C2S H2SB 0.9800 .
C2S H2SC 0.9800 .
